data_2222717
loop_
_publ_author_name
'Kashif, M. Kalim'
'Khawar Rauf, M.'
'Bolte, Michael'
'Hameed, Shahid'

_publ_section_title
;
 3-(4-Chlorophenylsulfonyl)-8-methyl-1,3-diazaspiro[4.5]decane-2,4-dione
;
_journal_coeditor_code HG2537
_journal_issue 8
_journal_name_full 'Acta Crystallographica Section E'
_journal_page_first o1893
_journal_paper_doi 10.1107/S1600536809027482
_journal_volume 65
_journal_year 2009
_chemical_formula_iupac 'C15 H17 Cl N2 O4 S'
_chemical_formula_moiety 'C15 H17 Cl N2 O4 S'
_chemical_formula_sum 'C15 H17 Cl N2 O4 S'
_chemical_formula_weight 356.82
_chemical_name_systematic
;
3-(4-Chlorophenylsulfonyl)-8-methyl-1,3-diazaspiro[4.5]decane-2,4-dione
;
_space_group_IT_number 14
_symmetry_cell_setting monoclinic
_symmetry_space_group_name_Hall '-P 2ybc'
_symmetry_space_group_name_H-M 'P 1 21/c 1'
_atom_sites_solution_hydrogens geom
_atom_sites_solution_primary direct
_atom_sites_solution_secondary difmap
_audit_creation_method SHELXL-97
_cell_angle_alpha 90.00
_cell_angle_beta 94.460(5)
_cell_angle_gamma 90.00
_cell_formula_units_Z 4
_cell_length_a 6.1722(4)
_cell_length_b 17.4561(12)
_cell_length_c 15.1355(9)
_cell_measurement_reflns_used 15156
_cell_measurement_temperature 173(2)
_cell_measurement_theta_max 26.3
_cell_measurement_theta_min 3.0
_cell_volume 1625.80(18)
_computing_cell_refinement 'X-AREA (Stoe & Cie, 2001)'
_computing_data_collection 'X-AREA (Stoe & Cie, 2001)'
_computing_data_reduction 'X-AREA (Stoe & Cie, 2001)'
_computing_molecular_graphics 'XP in SHELXTL-Plus (Sheldrick, 2008)'
_computing_publication_material 'SHELXL97 (Sheldrick, 2008)'
_computing_structure_refinement 'SHELXL97 (Sheldrick, 2008)'
_computing_structure_solution 'SHELXS97 (Sheldrick, 2008)'
_diffrn_ambient_temperature 173(2)
_diffrn_measured_fraction_theta_full 0.998
_diffrn_measured_fraction_theta_max 0.997
_diffrn_measurement_device_type 'Stoe IPDS-II two-circle'
_diffrn_measurement_method \w
_diffrn_radiation_monochromator graphite
_diffrn_radiation_source 'fine-focus sealed tube'
_diffrn_radiation_type MoK\a
_diffrn_radiation_wavelength 0.71073
_diffrn_reflns_av_R_equivalents 0.0398
_diffrn_reflns_av_sigmaI/netI 0.0190
_diffrn_reflns_limit_h_max 7
_diffrn_reflns_limit_h_min -7
_diffrn_reflns_limit_k_max 21
_diffrn_reflns_limit_k_min -21
_diffrn_reflns_limit_l_max 18
_diffrn_reflns_limit_l_min -16
_diffrn_reflns_number 19365
_diffrn_reflns_theta_full 25.00
_diffrn_reflns_theta_max 26.01
_diffrn_reflns_theta_min 2.94
_diffrn_standards_number 0
_exptl_absorpt_coefficient_mu 0.384
_exptl_absorpt_correction_T_max 0.8836
_exptl_absorpt_correction_T_min 0.8677
_exptl_absorpt_correction_type multi-scan
_exptl_absorpt_process_details '(MULABS; Spek, 2009; Blessing, 1995)'
_exptl_crystal_colour colourless
_exptl_crystal_density_diffrn 1.458
_exptl_crystal_density_method 'not measured'
_exptl_crystal_description block
_exptl_crystal_F_000 744
_exptl_crystal_size_max 0.38
_exptl_crystal_size_mid 0.36
_exptl_crystal_size_min 0.33
_refine_diff_density_max 0.334
_refine_diff_density_min -0.377
_refine_ls_extinction_coef 0.0255(15)
_refine_ls_extinction_expression Fc^*^=kFc[1+0.001xFc^2^\l^3^/sin(2\q)]^-1/4^
_refine_ls_extinction_method 'SHELXL97 (Sheldrick, 2008)'
_refine_ls_goodness_of_fit_ref 1.042
_refine_ls_hydrogen_treatment mixed
_refine_ls_matrix_type full
_refine_ls_number_parameters 213
_refine_ls_number_reflns 3203
_refine_ls_number_restraints 0
_refine_ls_restrained_S_all 1.042
_refine_ls_R_factor_all 0.0325
_refine_ls_R_factor_gt 0.0301
_refine_ls_shift/su_max 0.001
_refine_ls_shift/su_mean 0.000
_refine_ls_structure_factor_coef Fsqd
_refine_ls_weighting_details 'calc w=1/[\s^2^(Fo^2^)+(0.038P)^2^+0.7834P] where P=(Fo^2^+2Fc^2^)/3'
_refine_ls_weighting_scheme calc
_refine_ls_wR_factor_gt 0.0794
_refine_ls_wR_factor_ref 0.0810
_reflns_number_gt 2983
_reflns_number_total 3203
_reflns_threshold_expression I>2\s(I)
_cod_data_source_file hg2537.cif
_cod_data_source_block I
_cod_depositor_comments
;
The following automatic conversions were performed:
'_symmetry_cell_setting' value 'Monoclinic' changed to 'monoclinic'
according to '/home/saulius/struct/CIF-dictionaries/cif_core.dic'
dictionary named 'cif_core.dic' version 2.4.1 from 2010-06-29.

Automatic conversion script
Id: cif_fix_enum 1527 2010-12-29 10:47:43Z saulius 

The following automatic conversions were performed:

'_symmetry_cell_setting' value 'Monoclinic' changed to 'monoclinic'
according to /home/saulius/struct/CIF-dictionaries/cif_core.dic
dictionary named 'cif_core.dic' version 2.4.1 from 2010-06-29.

Automatic conversion script
Id: cif_fix_values 1715 2011-07-08 13:25:40Z adriana 
;
_cod_original_sg_symbol_H-M 'P 21/c'
_cod_database_code 2222717
_cod_database_fobs_code 2222717

loop_
_symmetry_equiv_pos_as_xyz
'x, y, z'
'-x, y+1/2, -z+1/2'
'-x, -y, -z'
'x, -y-1/2, z-1/2'

loop_
_atom_site_type_symbol
_atom_site_label
_atom_site_fract_x
_atom_site_fract_y
_atom_site_fract_z
_atom_site_U_iso_or_equiv
_atom_site_adp_type
_atom_site_calc_flag
_atom_site_refinement_flags
_atom_site_occupancy
_atom_site_disorder_assembly
_atom_site_disorder_group
S S1 0.36511(5) 0.371795(19) 0.23107(2) 0.02303(12) Uani d . 1 . .
Cl Cl1 0.79176(9) 0.63621(3) 0.02791(3) 0.05300(16) Uani d . 1 . .
N N1 0.50643(18) 0.37056(6) 0.33214(7) 0.0219(2) Uani d . 1 . .
N N2 0.62920(18) 0.41517(6) 0.46472(7) 0.0220(2) Uani d . 1 . .
H H2 0.641(3) 0.4423(11) 0.5109(14) 0.042(5) Uiso d . 1 . .
O O1 0.14563(16) 0.39092(7) 0.24485(7) 0.0341(3) Uani d . 1 . .
O O2 0.41742(18) 0.30140(6) 0.19042(7) 0.0313(2) Uani d . 1 . .
O O3 0.7072(2) 0.25599(6) 0.33154(7) 0.0384(3) Uani d . 1 . .
O O4 0.37659(16) 0.48815(6) 0.38160(6) 0.0289(2) Uani d . 1 . .
C C1 0.6589(2) 0.31459(8) 0.36628(9) 0.0234(3) Uani d . 1 . .
C C2 0.7484(2) 0.34352(7) 0.45728(8) 0.0200(3) Uani d . 1 . .
C C3 0.4938(2) 0.43204(7) 0.39448(8) 0.0212(3) Uani d . 1 . .
C C4 0.9937(2) 0.35863(9) 0.45695(9) 0.0277(3) Uani d . 1 . .
H H4A 1.0689 0.3109 0.4417 0.033 Uiso calc R 1 . .
H H4B 1.0202 0.3976 0.4115 0.033 Uiso calc R 1 . .
C C5 1.0850(2) 0.38688(9) 0.54830(10) 0.0303(3) Uani d . 1 . .
H H5A 1.2440 0.3940 0.5478 0.036 Uiso calc R 1 . .
H H5B 1.0198 0.4372 0.5605 0.036 Uiso calc R 1 . .
C C6 1.0389(2) 0.33104(9) 0.62226(10) 0.0313(3) Uani d . 1 . .
H H6 1.1136 0.2816 0.6107 0.038 Uiso calc R 1 . .
C C7 0.7954(3) 0.31502(9) 0.62127(9) 0.0302(3) Uani d . 1 . .
H H7A 0.7193 0.3625 0.6368 0.036 Uiso calc R 1 . .
H H7B 0.7699 0.2760 0.6668 0.036 Uiso calc R 1 . .
C C8 0.7004(2) 0.28651(8) 0.53063(9) 0.0284(3) Uani d . 1 . .
H H8A 0.5413 0.2800 0.5317 0.034 Uiso calc R 1 . .
H H8B 0.7641 0.2360 0.5179 0.034 Uiso calc R 1 . .
C C9 1.1307(3) 0.36103(12) 0.71245(12) 0.0472(4) Uani d . 1 . .
H H9A 1.2869 0.3704 0.7109 0.071 Uiso calc R 1 . .
H H9B 1.1067 0.3229 0.7583 0.071 Uiso calc R 1 . .
H H9C 1.0573 0.4089 0.7260 0.071 Uiso calc R 1 . .
C C11 0.4850(2) 0.44792(8) 0.17624(8) 0.0228(3) Uani d . 1 . .
C C12 0.6817(2) 0.43427(8) 0.13975(9) 0.0286(3) Uani d . 1 . .
H H12 0.7502 0.3856 0.1460 0.034 Uiso calc R 1 . .
C C13 0.7761(2) 0.49288(10) 0.09407(10) 0.0340(3) Uani d . 1 . .
H H13 0.9109 0.4851 0.0691 0.041 Uiso calc R 1 . .
C C14 0.6711(3) 0.56299(9) 0.08531(9) 0.0332(3) Uani d . 1 . .
C C15 0.4758(3) 0.57708(9) 0.12184(10) 0.0352(3) Uani d . 1 . .
H H15 0.4075 0.6257 0.1152 0.042 Uiso calc R 1 . .
C C16 0.3816(2) 0.51863(8) 0.16838(10) 0.0295(3) Uani d . 1 . .
H H16 0.2484 0.5269 0.1944 0.035 Uiso calc R 1 . .

loop_
_atom_site_aniso_label
_atom_site_aniso_U_11
_atom_site_aniso_U_22
_atom_site_aniso_U_33
_atom_site_aniso_U_12
_atom_site_aniso_U_13
_atom_site_aniso_U_23
S1 0.02463(19) 0.02646(19) 0.01742(17) -0.00340(12) -0.00210(12) -0.00176(12)
Cl1 0.0750(3) 0.0439(3) 0.0392(2) -0.0247(2) -0.0012(2) 0.01235(18)
N1 0.0264(6) 0.0221(6) 0.0168(5) 0.0020(4) -0.0016(4) -0.0026(4)
N2 0.0249(6) 0.0227(6) 0.0179(5) 0.0060(4) -0.0015(4) -0.0051(4)
O1 0.0235(5) 0.0503(7) 0.0281(5) -0.0030(5) -0.0013(4) 0.0017(5)
O2 0.0438(6) 0.0258(5) 0.0233(5) -0.0057(4) -0.0036(4) -0.0056(4)
O3 0.0607(7) 0.0273(5) 0.0261(5) 0.0145(5) -0.0041(5) -0.0077(4)
O4 0.0328(5) 0.0288(5) 0.0241(5) 0.0120(4) -0.0042(4) -0.0049(4)
C1 0.0301(7) 0.0215(7) 0.0187(6) 0.0018(5) 0.0021(5) 0.0001(5)
C2 0.0242(6) 0.0185(6) 0.0173(6) 0.0032(5) 0.0017(5) -0.0010(5)
C3 0.0215(6) 0.0236(6) 0.0186(6) 0.0005(5) 0.0019(5) -0.0032(5)
C4 0.0232(7) 0.0355(8) 0.0250(7) 0.0049(6) 0.0062(5) 0.0005(6)
C5 0.0192(6) 0.0401(8) 0.0314(8) -0.0007(6) 0.0011(5) -0.0038(6)
C6 0.0346(8) 0.0340(8) 0.0239(7) 0.0101(6) -0.0063(6) -0.0037(6)
C7 0.0417(8) 0.0309(8) 0.0178(6) -0.0053(6) 0.0005(6) 0.0042(5)
C8 0.0377(8) 0.0253(7) 0.0218(7) -0.0070(6) -0.0008(6) 0.0038(5)
C9 0.0475(10) 0.0605(11) 0.0313(9) 0.0052(8) -0.0122(7) -0.0098(8)
C11 0.0258(6) 0.0246(6) 0.0171(6) -0.0014(5) -0.0033(5) -0.0012(5)
C12 0.0291(7) 0.0298(7) 0.0266(7) 0.0025(6) 0.0008(6) 0.0016(6)
C13 0.0325(8) 0.0411(9) 0.0286(8) -0.0050(6) 0.0035(6) 0.0022(6)
C14 0.0457(9) 0.0315(8) 0.0210(7) -0.0122(6) -0.0068(6) 0.0032(6)
C15 0.0470(9) 0.0254(7) 0.0313(8) 0.0018(6) -0.0079(7) 0.0004(6)
C16 0.0316(7) 0.0301(7) 0.0263(7) 0.0044(6) -0.0023(6) -0.0029(6)

loop_
_atom_type_symbol
_atom_type_description
_atom_type_scat_dispersion_real
_atom_type_scat_dispersion_imag
_atom_type_scat_source
C C 0.0033 0.0016 'International Tables Vol C Tables 4.2.6.8 and 6.1.1.4'
H H 0.0000 0.0000 'International Tables Vol C Tables 4.2.6.8 and 6.1.1.4'
Cl Cl 0.1484 0.1585 'International Tables Vol C Tables 4.2.6.8 and 6.1.1.4'
N N 0.0061 0.0033 'International Tables Vol C Tables 4.2.6.8 and 6.1.1.4'
O O 0.0106 0.0060 'International Tables Vol C Tables 4.2.6.8 and 6.1.1.4'
S S 0.1246 0.1234 'International Tables Vol C Tables 4.2.6.8 and 6.1.1.4'

loop_
_geom_angle_atom_site_label_1
_geom_angle_atom_site_label_2
_geom_angle_atom_site_label_3
_geom_angle_site_symmetry_1
_geom_angle_site_symmetry_3
_geom_angle
_geom_angle_publ_flag
O2 S1 O1 . . 121.04(7) ?
O2 S1 N1 . . 105.08(6) ?
O1 S1 N1 . . 107.33(6) ?
O2 S1 C11 . . 109.29(6) ?
O1 S1 C11 . . 109.35(7) ?
N1 S1 C11 . . 103.21(6) ?
C1 N1 C3 . . 110.02(10) ?
C1 N1 S1 . . 127.78(9) ?
C3 N1 S1 . . 122.10(9) ?
C3 N2 C2 . . 114.60(11) ?
C3 N2 H2 . . 123.2(13) ?
C2 N2 H2 . . 122.2(13) ?
O3 C1 N1 . . 127.29(12) ?
O3 C1 C2 . . 126.30(12) ?
N1 C1 C2 . . 106.40(10) ?
N2 C2 C1 . . 101.73(10) ?
N2 C2 C8 . . 111.87(11) ?
C1 C2 C8 . . 111.12(11) ?
N2 C2 C4 . . 110.84(11) ?
C1 C2 C4 . . 109.93(11) ?
C8 C2 C4 . . 111.02(11) ?
O4 C3 N2 . . 129.04(12) ?
O4 C3 N1 . . 123.73(12) ?
N2 C3 N1 . . 107.24(11) ?
C5 C4 C2 . . 110.19(11) ?
C5 C4 H4A . . 109.6 ?
C2 C4 H4A . . 109.6 ?
C5 C4 H4B . . 109.6 ?
C2 C4 H4B . . 109.6 ?
H4A C4 H4B . . 108.1 ?
C6 C5 C4 . . 112.28(12) ?
C6 C5 H5A . . 109.1 ?
C4 C5 H5A . . 109.1 ?
C6 C5 H5B . . 109.1 ?
C4 C5 H5B . . 109.1 ?
H5A C5 H5B . . 107.9 ?
C5 C6 C7 . . 110.42(11) ?
C5 C6 C9 . . 111.01(14) ?
C7 C6 C9 . . 111.56(13) ?
C5 C6 H6 . . 107.9 ?
C7 C6 H6 . . 107.9 ?
C9 C6 H6 . . 107.9 ?
C6 C7 C8 . . 112.07(12) ?
C6 C7 H7A . . 109.2 ?
C8 C7 H7A . . 109.2 ?
C6 C7 H7B . . 109.2 ?
C8 C7 H7B . . 109.2 ?
H7A C7 H7B . . 107.9 ?
C7 C8 C2 . . 110.76(11) ?
C7 C8 H8A . . 109.5 ?
C2 C8 H8A . . 109.5 ?
C7 C8 H8B . . 109.5 ?
C2 C8 H8B . . 109.5 ?
H8A C8 H8B . . 108.1 ?
C6 C9 H9A . . 109.5 ?
C6 C9 H9B . . 109.5 ?
H9A C9 H9B . . 109.5 ?
C6 C9 H9C . . 109.5 ?
H9A C9 H9C . . 109.5 ?
H9B C9 H9C . . 109.5 ?
C16 C11 C12 . . 121.78(13) ?
C16 C11 S1 . . 120.22(11) ?
C12 C11 S1 . . 117.98(11) ?
C13 C12 C11 . . 118.93(14) ?
C13 C12 H12 . . 120.5 ?
C11 C12 H12 . . 120.5 ?
C14 C13 C12 . . 119.16(14) ?
C14 C13 H13 . . 120.4 ?
C12 C13 H13 . . 120.4 ?
C13 C14 C15 . . 122.20(14) ?
C13 C14 Cl1 . . 118.69(13) ?
C15 C14 Cl1 . . 119.11(12) ?
C14 C15 C16 . . 118.80(14) ?
C14 C15 H15 . . 120.6 ?
C16 C15 H15 . . 120.6 ?
C11 C16 C15 . . 119.12(14) ?
C11 C16 H16 . . 120.4 ?
C15 C16 H16 . . 120.4 ?

loop_
_geom_bond_atom_site_label_1
_geom_bond_atom_site_label_2
_geom_bond_site_symmetry_2
_geom_bond_distance
_geom_bond_publ_flag
S1 O2 . 1.4225(11) ?
S1 O1 . 1.4262(11) ?
S1 N1 . 1.7011(11) ?
S1 C11 . 1.7602(14) ?
Cl1 C14 . 1.7447(15) ?
N1 C1 . 1.4251(17) ?
N1 C3 . 1.4352(16) ?
N2 C3 . 1.3331(17) ?
N2 C2 . 1.4599(16) ?
N2 H2 . 0.84(2) ?
O3 C1 . 1.1985(17) ?
O4 C3 . 1.2242(16) ?
C1 C2 . 1.5294(18) ?
C2 C8 . 1.5369(18) ?
C2 C4 . 1.5373(18) ?
C4 C5 . 1.533(2) ?
C4 H4A . 0.9900 ?
C4 H4B . 0.9900 ?
C5 C6 . 1.528(2) ?
C5 H5A . 0.9900 ?
C5 H5B . 0.9900 ?
C6 C7 . 1.528(2) ?
C6 C9 . 1.529(2) ?
C6 H6 . 1.0000 ?
C7 C8 . 1.5325(19) ?
C7 H7A . 0.9900 ?
C7 H7B . 0.9900 ?
C8 H8A . 0.9900 ?
C8 H8B . 0.9900 ?
C9 H9A . 0.9800 ?
C9 H9B . 0.9800 ?
C9 H9C . 0.9800 ?
C11 C16 . 1.390(2) ?
C11 C12 . 1.393(2) ?
C12 C13 . 1.388(2) ?
C12 H12 . 0.9500 ?
C13 C14 . 1.386(2) ?
C13 H13 . 0.9500 ?
C14 C15 . 1.387(2) ?
C15 C16 . 1.393(2) ?
C15 H15 . 0.9500 ?
C16 H16 . 0.9500 ?

loop_
_geom_hbond_atom_site_label_D
_geom_hbond_atom_site_label_H
_geom_hbond_atom_site_label_A
_geom_hbond_site_symmetry_A
_geom_hbond_distance_DH
_geom_hbond_distance_HA
_geom_hbond_distance_DA
_geom_hbond_angle_DHA
N2 H2 O4 3_666 0.84(2) 2.04(2) 2.8763(15) 171.5(19)

loop_
_geom_torsion_atom_site_label_1
_geom_torsion_atom_site_label_2
_geom_torsion_atom_site_label_3
_geom_torsion_atom_site_label_4
_geom_torsion_site_symmetry_1
_geom_torsion_site_symmetry_2
_geom_torsion_site_symmetry_3
_geom_torsion_site_symmetry_4
_geom_torsion
_geom_torsion_publ_flag
O2 S1 N1 C1 . . . . 4.87(13) ?
O1 S1 N1 C1 . . . . 134.92(12) ?
C11 S1 N1 C1 . . . . -109.63(12) ?
O2 S1 N1 C3 . . . . -179.06(10) ?
O1 S1 N1 C3 . . . . -49.01(12) ?
C11 S1 N1 C3 . . . . 66.44(11) ?
C3 N1 C1 O3 . . . . 179.43(14) ?
S1 N1 C1 O3 . . . . -4.1(2) ?
C3 N1 C1 C2 . . . . 0.01(14) ?
S1 N1 C1 C2 . . . . 176.48(9) ?
C3 N2 C2 C1 . . . . -1.17(14) ?
C3 N2 C2 C8 . . . . -119.84(12) ?
C3 N2 C2 C4 . . . . 115.67(12) ?
O3 C1 C2 N2 . . . . -178.79(14) ?
N1 C1 C2 N2 . . . . 0.63(13) ?
O3 C1 C2 C8 . . . . -59.59(19) ?
N1 C1 C2 C8 . . . . 119.83(12) ?
O3 C1 C2 C4 . . . . 63.71(18) ?
N1 C1 C2 C4 . . . . -116.87(12) ?
C2 N2 C3 O4 . . . . -178.83(13) ?
C2 N2 C3 N1 . . . . 1.22(15) ?
C1 N1 C3 O4 . . . . 179.32(13) ?
S1 N1 C3 O4 . . . . 2.62(18) ?
C1 N1 C3 N2 . . . . -0.73(14) ?
S1 N1 C3 N2 . . . . -177.43(9) ?
N2 C2 C4 C5 . . . . 68.89(14) ?
C1 C2 C4 C5 . . . . -179.43(11) ?
C8 C2 C4 C5 . . . . -56.08(15) ?
C2 C4 C5 C6 . . . . 56.26(16) ?
C4 C5 C6 C7 . . . . -55.42(16) ?
C4 C5 C6 C9 . . . . -179.68(13) ?
C5 C6 C7 C8 . . . . 54.87(16) ?
C9 C6 C7 C8 . . . . 178.81(13) ?
C6 C7 C8 C2 . . . . -55.61(16) ?
N2 C2 C8 C7 . . . . -68.41(15) ?
C1 C2 C8 C7 . . . . 178.65(12) ?
C4 C2 C8 C7 . . . . 55.99(15) ?
O2 S1 C11 C16 . . . . 146.70(11) ?
O1 S1 C11 C16 . . . . 12.12(13) ?
N1 S1 C11 C16 . . . . -101.87(11) ?
O2 S1 C11 C12 . . . . -31.78(12) ?
O1 S1 C11 C12 . . . . -166.36(11) ?
N1 S1 C11 C12 . . . . 79.64(11) ?
C16 C11 C12 C13 . . . . -0.2(2) ?
S1 C11 C12 C13 . . . . 178.21(11) ?
C11 C12 C13 C14 . . . . -0.6(2) ?
C12 C13 C14 C15 . . . . 1.0(2) ?
C12 C13 C14 Cl1 . . . . 179.88(11) ?
C13 C14 C15 C16 . . . . -0.4(2) ?
Cl1 C14 C15 C16 . . . . -179.32(11) ?
C12 C11 C16 C15 . . . . 0.8(2) ?
S1 C11 C16 C15 . . . . -177.62(11) ?
C14 C15 C16 C11 . . . . -0.5(2) ?
